data_2241700
loop_
_publ_author_name
'Wardell, James L.'
'Wardell, Solange M. S. V.'
'Tiekink, Edward R. T.'

_publ_section_title
;
 A kryptoracemic salt:
 2-{[2,8-bis(trifluoromethyl)quinolin-4-yl](hydroxy)methyl}piperidin-1-ium
 (+)-3,3,3-trifluoro-2-methoxy-2-phenylpropanoate
;
_journal_coeditor_code HB7588
_journal_issue 6
_journal_name_full 'Acta Crystallographica Section E'
_journal_page_first 872
_journal_page_last 877
_journal_paper_doi 10.1107/S2056989016008495
_journal_volume 72
_journal_year 2016
_chemical_formula_iupac 'C17 H17 F6 N2 O +, C10 H8 F3 O3 -'
_chemical_formula_moiety 'C17 H17 F6 N2 O +, C10 H8 F3 O3 -'
_chemical_formula_sum 'C27 H25 F9 N2 O4'
_chemical_formula_weight 612.49
_chemical_name_systematic
;
2-{[2,8-Bis(trifluoromethyl)quinolin-4-yl](hydroxy)methyl}piperidin-1-ium
(+)-3,3,3-trifluoro-2-methoxy-2-phenylpropanoate
;
_space_group_crystal_system triclinic
_space_group_IT_number 1
_space_group_name_Hall 'P 1'
_space_group_name_H-M_alt 'P 1'
_symmetry_space_group_name_Hall 'P 1'
_symmetry_space_group_name_H-M 'P 1'
_atom_sites_solution_hydrogens geom
_audit_creation_method SHELXL-2014/7
_cell_angle_alpha 69.2830(10)
_cell_angle_beta 76.336(2)
_cell_angle_gamma 85.759(2)
_cell_formula_units_Z 2
_cell_length_a 7.52100(10)
_cell_length_b 13.3056(3)
_cell_length_c 14.8445(4)
_cell_measurement_reflns_used 32656
_cell_measurement_temperature 120(2)
_cell_measurement_theta_max 27.5
_cell_measurement_theta_min 2.9
_cell_volume 1350.06(5)
_computing_cell_refinement
;
DENZO (Otwinowski & Minor, 1997) and COLLECT (Hooft, 1998)
;
_computing_data_collection
;
COLLECT (Hooft, 1998)
;
_computing_data_reduction
;
DENZO (Otwinowski & Minor, 1997) and COLLECT (Hooft, 1998)
;
_computing_molecular_graphics
;
ORTEP-3 for Windows (Farrugia, 2012), <i>QMol</i> (Gans & Shalloway,
2001) and
DIAMOND (Brandenburg, 2006)
;
_computing_publication_material
;
publCIF (Westrip, 2010)
;
_computing_structure_refinement
;
SHELXL2014 (Sheldrick, 2015)
;
_computing_structure_solution
;
SHELXS97 (Sheldrick, 2008)
;
_diffrn_ambient_temperature 120(2)
_diffrn_detector_area_resol_mean 9.091
_diffrn_measured_fraction_theta_full 0.993
_diffrn_measured_fraction_theta_max 0.993
_diffrn_measurement_device_type 'Enraf--Nonius KappaCCD area-detector'
_diffrn_measurement_method '\f and \w scans'
_diffrn_radiation_monochromator '10 cm confocal mirrors'
_diffrn_radiation_source 'Enraf Nonius FR591 rotating anode'
_diffrn_radiation_type MoK\a
_diffrn_radiation_wavelength 0.71073
_diffrn_reflns_av_R_equivalents 0.0373
_diffrn_reflns_limit_h_max 9
_diffrn_reflns_limit_h_min -9
_diffrn_reflns_limit_k_max 17
_diffrn_reflns_limit_k_min -17
_diffrn_reflns_limit_l_max 19
_diffrn_reflns_limit_l_min -19
_diffrn_reflns_number 28452
_diffrn_reflns_theta_full 27.414
_diffrn_reflns_theta_max 27.414
_diffrn_reflns_theta_min 3.012
_diffrn_standards_decay_% 0
_diffrn_standards_number 0
_exptl_absorpt_coefficient_mu 0.142
_exptl_absorpt_correction_T_max 1.000
_exptl_absorpt_correction_T_min 0.883
_exptl_absorpt_correction_type multi-scan
_exptl_absorpt_process_details
;
(SADABS; Sheldrick, 2007)
;
_exptl_crystal_colour colourless
_exptl_crystal_density_diffrn 1.507
_exptl_crystal_description prism
_exptl_crystal_F_000 628
_exptl_crystal_size_max 0.320
_exptl_crystal_size_mid 0.180
_exptl_crystal_size_min 0.080
_refine_diff_density_max 0.278
_refine_diff_density_min -0.295
_refine_ls_abs_structure_details
;
Flack <i>x</i> determined using 4390 quotients
[(<i>I</i>^+^)-(<i>I</i>^-^)]/[(<i>I</i>^+^)+(<i>I</i>^-^)]
(Parsons <i>et al.</i>,  2013)
;
_refine_ls_abs_structure_Flack 0.2(3)
_refine_ls_extinction_method none
_refine_ls_goodness_of_fit_ref 1.042
_refine_ls_hydrogen_treatment constr
_refine_ls_matrix_type full
_refine_ls_number_parameters 761
_refine_ls_number_reflns 11611
_refine_ls_number_restraints 3
_refine_ls_restrained_S_all 1.042
_refine_ls_R_factor_all 0.0536
_refine_ls_R_factor_gt 0.0455
_refine_ls_shift/su_max 0.000
_refine_ls_shift/su_mean 0.000
_refine_ls_structure_factor_coef Fsqd
_refine_ls_weighting_details 'w=1/[\s^2^(Fo^2^)+(0.0317P)^2^+1.2631P] where P=(Fo^2^+2Fc^2^)/3'
_refine_ls_weighting_scheme calc
_refine_ls_wR_factor_gt 0.0996
_refine_ls_wR_factor_ref 0.1079
_reflns_number_gt 10550
_reflns_number_total 11611
_reflns_threshold_expression 'I > 2\s(I)'
_cod_data_source_file hb7588sup1.cif
_cod_data_source_block I
_cod_original_formula_sum 'C27 H25 F9 N2 O4 '
_cod_database_code 2241700
_shelx_space_group_comment
;
The symmetry employed for this shelxl refinement is uniquely defined
by the following loop, which should always be used as a source of
symmetry information in preference to the above space-group names.
They are only intended as comments.
;
_shelx_estimated_absorpt_t_min 0.956
_shelx_estimated_absorpt_t_max 0.989

loop_
_space_group_symop_operation_xyz
'x, y, z'

loop_
_atom_site_type_symbol
_atom_site_label
_atom_site_fract_x
_atom_site_fract_y
_atom_site_fract_z
_atom_site_U_iso_or_equiv
_atom_site_adp_type
_atom_site_calc_flag
_atom_site_occupancy
F F1 0.8444(4) 0.1170(3) 0.5300(2) 0.0497(8) Uani d 1
F F2 0.5631(4) 0.1485(2) 0.5833(2) 0.0429(7) Uani d 1
F F3 0.6947(4) 0.0119(2) 0.66921(19) 0.0347(6) Uani d 1
F F4 0.1398(4) 0.0877(2) 0.8274(2) 0.0398(6) Uani d 1
F F5 0.0908(3) 0.1205(2) 0.9628(2) 0.0407(7) Uani d 1
F F6 0.2499(3) -0.0157(2) 0.94808(19) 0.0312(6) Uani d 1
O O1 0.4889(4) 0.3672(2) 0.9949(2) 0.0259(6) Uani d 1
H H1O 0.4170 0.4042 0.9608 0.039 Uiso calc 1
N N1 0.4983(5) 0.1398(3) 0.7841(2) 0.0225(7) Uani d 1
N N2 0.8065(4) 0.3602(3) 1.0487(2) 0.0209(7) Uani d 1
H H1N 0.6967 0.3831 1.0756 0.025 Uiso calc 1
H H2N 0.8680 0.4185 1.0010 0.025 Uiso calc 1
C C1 0.3912(5) 0.1540(3) 0.8621(3) 0.0221(8) Uani d 1
C C2 0.4296(5) 0.2180(3) 0.9126(3) 0.0224(8) Uani d 1
H H2 0.3435 0.2243 0.9686 0.027 Uiso calc 1
C C3 0.5949(5) 0.2716(3) 0.8793(3) 0.0206(8) Uani d 1
C C4 0.7182(6) 0.2603(3) 0.7942(3) 0.0226(8) Uani d 1
C C5 0.8905(6) 0.3123(3) 0.7521(3) 0.0283(9) Uani d 1
H H5 0.9307 0.3562 0.7820 0.034 Uiso calc 1
C C6 1.0004(7) 0.3003(4) 0.6688(3) 0.0344(10) Uani d 1
H H6 1.1161 0.3357 0.6416 0.041 Uiso calc 1
C C7 0.9433(7) 0.2360(4) 0.6233(3) 0.0342(10) Uani d 1
H H7 1.0202 0.2291 0.5650 0.041 Uiso calc 1
C C8 0.7797(6) 0.1838(3) 0.6615(3) 0.0255(8) Uani d 1
C C9 0.6618(6) 0.1942(3) 0.7480(3) 0.0234(8) Uani d 1
C C10 0.7198(6) 0.1147(4) 0.6118(3) 0.0291(9) Uani d 1
C C11 0.2171(6) 0.0878(4) 0.8987(3) 0.0275(9) Uani d 1
C C12 0.6438(5) 0.3415(3) 0.9326(3) 0.0202(7) Uani d 1
H H12 0.7044 0.4093 0.8826 0.024 Uiso calc 1
C C13 0.7726(5) 0.2830(3) 1.0011(3) 0.0205(8) Uani d 1
H H13 0.8910 0.2685 0.9602 0.025 Uiso calc 1
C C14 0.9133(5) 0.3145(3) 1.1276(3) 0.0242(8) Uani d 1
H H14A 0.9263 0.3690 1.1570 0.029 Uiso calc 1
H H14B 1.0373 0.2947 1.0984 0.029 Uiso calc 1
C C15 0.8136(5) 0.2153(4) 1.2075(3) 0.0250(8) Uani d 1
H H15A 0.8828 0.1852 1.2601 0.030 Uiso calc 1
H H15B 0.6908 0.2355 1.2377 0.030 Uiso calc 1
C C16 0.7948(6) 0.1313(3) 1.1626(3) 0.0261(9) Uani d 1
H H16A 0.7274 0.0679 1.2144 0.031 Uiso calc 1
H H16B 0.9178 0.1077 1.1364 0.031 Uiso calc 1
C C17 0.6924(5) 0.1771(3) 1.0791(3) 0.0233(8) Uani d 1
H H17A 0.6942 0.1235 1.0466 0.028 Uiso calc 1
H H17B 0.5631 0.1884 1.1081 0.028 Uiso calc 1
F F7 0.8231(4) 0.9969(2) 0.3955(2) 0.0395(7) Uani d 1
F F8 0.9419(5) 0.8584(3) 0.4868(2) 0.0489(8) Uani d 1
F F9 0.6569(4) 0.8912(3) 0.5290(2) 0.0497(8) Uani d 1
F F10 1.3944(4) 0.9275(2) 0.2510(2) 0.0390(6) Uani d 1
F F11 1.3021(3) 1.0328(2) 0.1238(2) 0.0348(6) Uani d 1
F F12 1.4637(3) 0.8949(2) 0.1148(2) 0.0387(6) Uani d 1
O O2 1.0924(4) 0.6563(2) 0.0590(2) 0.0223(6) Uani d 1
H H2O 1.1678 0.6251 0.0933 0.033 Uiso calc 1
N N3 1.0378(5) 0.8743(3) 0.2826(2) 0.0223(7) Uani d 1
N N4 0.7693(4) 0.6547(2) 0.0053(2) 0.0171(6) Uani d 1
H H3N 0.8799 0.6369 -0.0258 0.020 Uiso calc 1
H H4N 0.7169 0.5937 0.0533 0.020 Uiso calc 1
C C18 1.1552(5) 0.8637(3) 0.2051(3) 0.0220(8) Uani d 1
C C19 1.1274(5) 0.8010(3) 0.1509(3) 0.0204(7) Uani d 1
H H19 1.2198 0.7963 0.0965 0.025 Uiso calc 1
C C20 0.9646(5) 0.7468(3) 0.1778(3) 0.0201(7) Uani d 1
C C21 0.8330(6) 0.7544(3) 0.2612(3) 0.0209(8) Uani d 1
C C22 0.6619(6) 0.6970(3) 0.2991(3) 0.0262(9) Uani d 1
H H22 0.6314 0.6523 0.2671 0.031 Uiso calc 1
C C23 0.5429(6) 0.7059(4) 0.3806(3) 0.0325(10) Uani d 1
H H23 0.4301 0.6673 0.4048 0.039 Uiso calc 1
C C24 0.5843(6) 0.7714(4) 0.4295(3) 0.0308(9) Uani d 1
H H24 0.4993 0.7768 0.4861 0.037 Uiso calc 1
C C25 0.7464(6) 0.8271(3) 0.3960(3) 0.0268(9) Uani d 1
C C26 0.8764(5) 0.8192(3) 0.3114(3) 0.0213(8) Uani d 1
C C27 0.7921(7) 0.8934(4) 0.4511(3) 0.0315(9) Uani d 1
C C28 1.3288(6) 0.9288(3) 0.1746(3) 0.0275(9) Uani d 1
C C29 0.9309(5) 0.6777(3) 0.1210(3) 0.0177(7) Uani d 1
H H29 0.8751 0.6078 0.1694 0.021 Uiso calc 1
C C30 0.7994(5) 0.7324(3) 0.0531(3) 0.0191(7) Uani d 1
H H30 0.6800 0.7448 0.0945 0.023 Uiso calc 1
C C31 0.6510(5) 0.6972(3) -0.0679(3) 0.0232(8) Uani d 1
H H31A 0.5274 0.7127 -0.0343 0.028 Uiso calc 1
H H31B 0.6384 0.6427 -0.0974 0.028 Uiso calc 1
C C32 0.7361(6) 0.7986(3) -0.1480(3) 0.0243(8) Uani d 1
H H32A 0.6579 0.8269 -0.1965 0.029 Uiso calc 1
H H32B 0.8576 0.7823 -0.1832 0.029 Uiso calc 1
C C33 0.7570(5) 0.8833(3) -0.1033(3) 0.0254(8) Uani d 1
H H33A 0.6346 0.9033 -0.0723 0.030 Uiso calc 1
H H33B 0.8163 0.9486 -0.1562 0.030 Uiso calc 1
C C34 0.8727(5) 0.8399(3) -0.0256(3) 0.0233(8) Uani d 1
H H34A 1.0002 0.8306 -0.0588 0.028 Uiso calc 1
H H34B 0.8744 0.8931 0.0070 0.028 Uiso calc 1
F F13 0.3672(4) 0.5765(2) 0.60704(18) 0.0363(6) Uani d 1
F F14 0.0856(3) 0.5380(2) 0.68169(18) 0.0297(5) Uani d 1
F F15 0.2970(4) 0.4249(2) 0.7246(2) 0.0393(6) Uani d 1
O O3 0.1897(4) 0.4383(3) 0.9334(2) 0.0442(9) Uani d 1
O O4 -0.0273(4) 0.5472(2) 0.8791(2) 0.0262(6) Uani d 1
O O5 0.4526(3) 0.5488(2) 0.7955(2) 0.0242(6) Uani d 1
C C35 0.1349(5) 0.5153(3) 0.8714(3) 0.0212(8) Uani d 1
C C36 0.2780(5) 0.5775(3) 0.7733(3) 0.0209(7) Uani d 1
C C37 0.2558(5) 0.5295(3) 0.6963(3) 0.0259(8) Uani d 1
C C38 0.6112(6) 0.6000(4) 0.7201(3) 0.0315(9) Uani d 1
H H38A 0.6417 0.5635 0.6715 0.047 Uiso calc 1
H H38B 0.7150 0.5957 0.7506 0.047 Uiso calc 1
H H38C 0.5844 0.6756 0.6870 0.047 Uiso calc 1
C C39 0.2475(5) 0.6981(3) 0.7428(3) 0.0198(7) Uani d 1
C C40 0.1796(6) 0.7609(3) 0.6613(3) 0.0258(8) Uani d 1
H H40 0.1443 0.7283 0.6205 0.031 Uiso calc 1
C C41 0.1635(6) 0.8714(3) 0.6393(3) 0.0312(9) Uani d 1
H H41 0.1158 0.9136 0.5840 0.037 Uiso calc 1
C C42 0.2157(6) 0.9205(3) 0.6970(3) 0.0295(9) Uani d 1
H H42 0.2072 0.9963 0.6805 0.035 Uiso calc 1
C C43 0.2807(6) 0.8583(3) 0.7790(3) 0.0280(9) Uani d 1
H H43 0.3160 0.8912 0.8194 0.034 Uiso calc 1
C C44 0.2942(5) 0.7479(3) 0.8021(3) 0.0252(8) Uani d 1
H H44 0.3360 0.7057 0.8595 0.030 Uiso calc 1
F F16 0.0661(3) 0.4909(2) 0.28770(18) 0.0298(5) Uani d 1
F F17 0.2010(3) 0.5936(2) 0.33665(19) 0.0315(6) Uani d 1
F F18 0.1071(3) 0.4363(2) 0.43606(17) 0.0359(6) Uani d 1
O O6 0.3771(4) 0.5882(2) 0.1512(2) 0.0281(6) Uani d 1
O O7 0.6151(4) 0.4788(2) 0.1645(2) 0.0225(6) Uani d 1
O O8 0.4715(4) 0.4555(2) 0.3726(2) 0.0237(6) Uani d 1
C C45 0.4594(5) 0.5098(3) 0.1971(3) 0.0187(7) Uani d 1
C C46 0.3690(5) 0.4435(3) 0.3076(3) 0.0180(7) Uani d 1
C C47 0.1852(5) 0.4921(3) 0.3418(3) 0.0233(8) Uani d 1
C C48 0.6521(5) 0.4112(3) 0.3692(3) 0.0287(9) Uani d 1
H H48A 0.6482 0.3364 0.3729 0.043 Uiso calc 1
H H48B 0.6968 0.4141 0.4252 0.043 Uiso calc 1
H H48C 0.7346 0.4530 0.3072 0.043 Uiso calc 1
C C49 0.3369(5) 0.3262(3) 0.3213(3) 0.0198(7) Uani d 1
C C50 0.3397(5) 0.2466(3) 0.4118(3) 0.0249(8) Uani d 1
H H50 0.3636 0.2650 0.4641 0.030 Uiso calc 1
C C51 0.3074(6) 0.1395(4) 0.4259(3) 0.0337(10) Uani d 1
H H51 0.3121 0.0850 0.4874 0.040 Uiso calc 1
C C52 0.2689(6) 0.1130(4) 0.3511(4) 0.0347(10) Uani d 1
H H52 0.2460 0.0402 0.3609 0.042 Uiso calc 1
C C53 0.2636(5) 0.1926(3) 0.2613(3) 0.0286(9) Uani d 1
H H53 0.2352 0.1743 0.2099 0.034 Uiso calc 1
C C54 0.2994(5) 0.2989(3) 0.2460(3) 0.0233(8) Uani d 1
H H54 0.2983 0.3530 0.1838 0.028 Uiso calc 1

loop_
_atom_site_aniso_label
_atom_site_aniso_U_11
_atom_site_aniso_U_22
_atom_site_aniso_U_33
_atom_site_aniso_U_12
_atom_site_aniso_U_13
_atom_site_aniso_U_23
F1 0.0631(19) 0.060(2) 0.0295(14) -0.0243(15) 0.0129(13) -0.0303(14)
F2 0.0589(19) 0.0427(17) 0.0374(15) 0.0072(13) -0.0276(14) -0.0170(13)
F3 0.0508(16) 0.0244(13) 0.0304(14) -0.0034(11) -0.0084(11) -0.0109(11)
F4 0.0317(14) 0.0498(17) 0.0427(15) -0.0023(12) -0.0147(12) -0.0171(13)
F5 0.0255(13) 0.0466(17) 0.0549(18) 0.0005(11) 0.0042(12) -0.0319(14)
F6 0.0330(13) 0.0245(13) 0.0332(13) -0.0046(10) -0.0015(11) -0.0095(11)
O1 0.0275(15) 0.0279(15) 0.0245(14) 0.0096(12) -0.0075(11) -0.0125(12)
N1 0.0262(17) 0.0194(17) 0.0207(16) 0.0009(13) -0.0049(13) -0.0059(13)
N2 0.0208(16) 0.0209(16) 0.0202(16) -0.0011(12) -0.0016(12) -0.0081(13)
C1 0.0209(18) 0.0196(19) 0.0230(19) 0.0046(15) -0.0048(15) -0.0049(16)
C2 0.028(2) 0.0185(19) 0.0189(18) 0.0018(15) -0.0024(15) -0.0068(15)
C3 0.028(2) 0.0154(18) 0.0167(17) 0.0025(15) -0.0049(15) -0.0040(14)
C4 0.029(2) 0.0205(19) 0.0156(17) 0.0002(16) -0.0027(15) -0.0049(15)
C5 0.041(2) 0.024(2) 0.0193(19) -0.0124(18) 0.0000(17) -0.0089(17)
C6 0.040(2) 0.034(2) 0.024(2) -0.016(2) 0.0081(18) -0.0111(19)
C7 0.044(3) 0.034(2) 0.021(2) -0.009(2) 0.0060(18) -0.0122(18)
C8 0.037(2) 0.020(2) 0.0177(18) -0.0026(16) -0.0030(16) -0.0056(16)
C9 0.031(2) 0.0189(19) 0.0178(18) -0.0025(15) -0.0052(15) -0.0028(15)
C10 0.039(2) 0.030(2) 0.0189(19) -0.0019(18) -0.0024(16) -0.0118(17)
C11 0.0216(19) 0.032(2) 0.030(2) 0.0035(16) -0.0051(16) -0.0132(18)
C12 0.0243(19) 0.0206(19) 0.0167(17) 0.0028(14) -0.0037(14) -0.0086(15)
C13 0.0235(19) 0.0157(18) 0.0216(18) 0.0025(14) -0.0021(15) -0.0079(15)
C14 0.0209(18) 0.027(2) 0.0226(19) -0.0002(15) -0.0042(15) -0.0057(16)
C15 0.0210(19) 0.031(2) 0.0189(19) -0.0018(16) -0.0040(15) -0.0031(17)
C16 0.029(2) 0.022(2) 0.022(2) 0.0024(16) -0.0057(16) -0.0011(16)
C17 0.026(2) 0.0181(19) 0.0214(19) -0.0001(15) -0.0039(15) -0.0025(15)
F7 0.0598(18) 0.0283(14) 0.0327(14) -0.0084(12) -0.0043(12) -0.0156(12)
F8 0.066(2) 0.0526(19) 0.0418(17) 0.0007(15) -0.0319(15) -0.0207(15)
F9 0.0633(19) 0.059(2) 0.0316(15) -0.0221(15) 0.0105(13) -0.0306(14)
F10 0.0332(14) 0.0489(17) 0.0464(16) -0.0057(12) -0.0172(12) -0.0237(14)
F11 0.0332(14) 0.0248(13) 0.0459(16) -0.0073(10) -0.0053(11) -0.0125(12)
F12 0.0227(12) 0.0434(16) 0.0578(18) -0.0033(11) 0.0000(11) -0.0321(14)
O2 0.0219(13) 0.0269(14) 0.0220(13) 0.0088(11) -0.0088(11) -0.0124(11)
N3 0.0274(17) 0.0194(17) 0.0217(16) 0.0006(13) -0.0075(13) -0.0078(13)
N4 0.0180(14) 0.0178(15) 0.0141(14) -0.0018(11) -0.0026(11) -0.0042(12)
C18 0.0221(19) 0.0191(19) 0.027(2) 0.0016(15) -0.0084(15) -0.0084(16)
C19 0.0223(18) 0.0192(18) 0.0188(17) 0.0016(14) -0.0061(14) -0.0048(15)
C20 0.0256(19) 0.0169(18) 0.0192(18) 0.0005(14) -0.0095(15) -0.0053(15)
C21 0.030(2) 0.0148(18) 0.0160(17) -0.0031(15) -0.0058(15) -0.0023(14)
C22 0.031(2) 0.025(2) 0.023(2) -0.0087(16) -0.0051(16) -0.0082(17)
C23 0.035(2) 0.036(2) 0.024(2) -0.0168(19) 0.0047(17) -0.0120(19)
C24 0.038(2) 0.033(2) 0.021(2) -0.0094(19) 0.0012(17) -0.0108(18)
C25 0.037(2) 0.026(2) 0.0181(19) -0.0039(17) -0.0057(16) -0.0079(16)
C26 0.0267(19) 0.0197(19) 0.0176(18) -0.0021(15) -0.0066(14) -0.0050(15)
C27 0.042(2) 0.029(2) 0.022(2) -0.0085(18) -0.0026(18) -0.0087(17)
C28 0.028(2) 0.024(2) 0.037(2) 0.0018(16) -0.0083(17) -0.0176(18)
C29 0.0212(18) 0.0144(17) 0.0184(17) 0.0000(14) -0.0062(14) -0.0055(14)
C30 0.0190(18) 0.0209(19) 0.0195(17) 0.0020(14) -0.0057(14) -0.0092(15)
C31 0.0212(19) 0.031(2) 0.0175(18) -0.0010(16) -0.0081(15) -0.0063(16)
C32 0.0236(19) 0.028(2) 0.0178(18) -0.0015(16) -0.0054(15) -0.0028(16)
C33 0.0240(19) 0.024(2) 0.0215(19) 0.0012(16) -0.0058(15) -0.0002(16)
C34 0.0237(19) 0.020(2) 0.027(2) -0.0011(15) -0.0075(15) -0.0076(16)
F13 0.0380(14) 0.0484(16) 0.0237(12) -0.0084(12) 0.0015(10) -0.0176(11)
F14 0.0332(13) 0.0310(13) 0.0282(12) -0.0065(10) -0.0116(10) -0.0097(10)
F15 0.0560(17) 0.0280(14) 0.0418(15) 0.0100(12) -0.0183(13) -0.0188(12)
O3 0.0226(15) 0.046(2) 0.0366(18) 0.0038(14) 0.0019(13) 0.0131(15)
O4 0.0175(13) 0.0333(16) 0.0263(14) -0.0003(11) -0.0037(11) -0.0090(12)
O5 0.0162(12) 0.0272(14) 0.0226(13) -0.0004(10) -0.0016(10) -0.0024(11)
C35 0.0208(18) 0.0204(18) 0.0208(18) -0.0023(14) -0.0025(14) -0.0060(15)
C36 0.0176(17) 0.0231(18) 0.0213(18) -0.0012(14) -0.0057(14) -0.0057(15)
C37 0.028(2) 0.025(2) 0.0231(19) -0.0034(16) -0.0025(15) -0.0083(16)
C38 0.0215(19) 0.037(2) 0.028(2) -0.0034(17) 0.0017(16) -0.0065(18)
C39 0.0180(17) 0.0206(18) 0.0185(17) -0.0015(14) -0.0004(13) -0.0063(14)
C40 0.031(2) 0.025(2) 0.0228(19) -0.0068(16) -0.0083(16) -0.0071(16)
C41 0.040(2) 0.026(2) 0.025(2) -0.0070(18) -0.0129(18) -0.0009(17)
C42 0.035(2) 0.021(2) 0.031(2) -0.0054(17) -0.0048(17) -0.0072(17)
C43 0.027(2) 0.031(2) 0.032(2) -0.0022(17) -0.0064(17) -0.0185(18)
C44 0.0236(19) 0.033(2) 0.0211(18) 0.0030(16) -0.0083(15) -0.0103(16)
F16 0.0173(11) 0.0350(14) 0.0323(13) -0.0005(9) -0.0058(9) -0.0057(11)
F17 0.0366(13) 0.0262(13) 0.0322(13) 0.0084(10) -0.0066(11) -0.0130(11)
F18 0.0326(13) 0.0398(15) 0.0226(12) 0.0048(11) 0.0052(10) -0.0037(11)
O6 0.0230(14) 0.0281(15) 0.0228(14) 0.0025(11) -0.0030(11) 0.0017(12)
O7 0.0203(13) 0.0222(13) 0.0209(13) 0.0011(10) -0.0006(10) -0.0053(11)
O8 0.0248(14) 0.0253(14) 0.0221(14) -0.0017(11) -0.0094(11) -0.0067(11)
C45 0.0172(17) 0.0194(18) 0.0187(17) -0.0039(14) -0.0025(13) -0.0059(14)
C46 0.0171(16) 0.0201(17) 0.0160(16) -0.0037(13) -0.0022(13) -0.0056(13)
C47 0.0229(19) 0.0233(19) 0.0216(18) 0.0007(15) -0.0013(14) -0.0078(15)
C48 0.0215(19) 0.035(2) 0.028(2) -0.0048(16) -0.0109(16) -0.0046(17)
C49 0.0129(16) 0.0214(18) 0.0220(18) -0.0045(14) 0.0005(14) -0.0056(15)
C50 0.025(2) 0.026(2) 0.0219(19) -0.0046(16) -0.0067(15) -0.0053(16)
C51 0.041(2) 0.023(2) 0.030(2) -0.0042(18) -0.0041(18) -0.0015(17)
C52 0.031(2) 0.028(2) 0.043(3) -0.0096(18) 0.0013(19) -0.014(2)
C53 0.0204(19) 0.031(2) 0.037(2) -0.0031(16) -0.0038(16) -0.0173(19)
C54 0.0208(18) 0.027(2) 0.0198(18) -0.0033(15) -0.0024(14) -0.0067(16)

loop_
_atom_type_symbol
_atom_type_description
_atom_type_scat_dispersion_real
_atom_type_scat_dispersion_imag
_atom_type_scat_source
C C 0.0030 0.0020 'International Tables Vol C Tables 4.2.6.8 and 6.1.1.4'
H H 0.0000 0.0000 'International Tables Vol C Tables 4.2.6.8 and 6.1.1.4'
N N 0.0060 0.0030 'International Tables Vol C Tables 4.2.6.8 and 6.1.1.4'
O O 0.0110 0.0060 'International Tables Vol C Tables 4.2.6.8 and 6.1.1.4'
F F 0.0170 0.0100 'International Tables Vol C Tables 4.2.6.8 and 6.1.1.4'

loop_
_geom_angle_atom_site_label_1
_geom_angle_atom_site_label_2
_geom_angle_atom_site_label_3
_geom_angle
C12 O1 H1O 109.5
C1 N1 C9 116.6(3)
C13 N2 C14 114.5(3)
C13 N2 H1N 108.6
C14 N2 H1N 108.6
C13 N2 H2N 108.6
C14 N2 H2N 108.6
H1N N2 H2N 107.6
N1 C1 C2 126.2(4)
N1 C1 C11 112.8(4)
C2 C1 C11 120.9(3)
C3 C2 C1 118.3(4)
C3 C2 H2 120.8
C1 C2 H2 120.8
C2 C3 C4 118.5(4)
C2 C3 C12 120.3(3)
C4 C3 C12 121.2(3)
C5 C4 C9 118.3(3)
C5 C4 C3 123.8(4)
C9 C4 C3 117.9(4)
C6 C5 C4 120.9(4)
C6 C5 H5 119.6
C4 C5 H5 119.6
C5 C6 C7 120.5(4)
C5 C6 H6 119.7
C7 C6 H6 119.7
C8 C7 C6 120.7(4)
C8 C7 H7 119.6
C6 C7 H7 119.6
C7 C8 C9 120.4(4)
C7 C8 C10 120.2(4)
C9 C8 C10 119.4(4)
N1 C9 C8 118.4(4)
N1 C9 C4 122.4(3)
C8 C9 C4 119.2(4)
F3 C10 F1 106.6(4)
F3 C10 F2 107.0(4)
F1 C10 F2 106.3(4)
F3 C10 C8 113.2(3)
F1 C10 C8 111.2(4)
F2 C10 C8 112.2(4)
F4 C11 F5 107.4(3)
F4 C11 F6 106.5(4)
F5 C11 F6 105.7(4)
F4 C11 C1 113.8(4)
F5 C11 C1 112.3(4)
F6 C11 C1 110.7(3)
O1 C12 C3 112.2(3)
O1 C12 C13 105.0(3)
C3 C12 C13 111.7(3)
O1 C12 H12 109.3
C3 C12 H12 109.3
C13 C12 H12 109.3
N2 C13 C17 110.9(3)
N2 C13 C12 105.6(3)
C17 C13 C12 113.0(3)
N2 C13 H13 109.1
C17 C13 H13 109.1
C12 C13 H13 109.1
N2 C14 C15 109.3(3)
N2 C14 H14A 109.8
C15 C14 H14A 109.8
N2 C14 H14B 109.8
C15 C14 H14B 109.8
H14A C14 H14B 108.3
C16 C15 C14 109.8(3)
C16 C15 H15A 109.7
C14 C15 H15A 109.7
C16 C15 H15B 109.7
C14 C15 H15B 109.7
H15A C15 H15B 108.2
C15 C16 C17 110.7(3)
C15 C16 H16A 109.5
C17 C16 H16A 109.5
C15 C16 H16B 109.5
C17 C16 H16B 109.5
H16A C16 H16B 108.1
C13 C17 C16 113.8(3)
C13 C17 H17A 108.8
C16 C17 H17A 108.8
C13 C17 H17B 108.8
C16 C17 H17B 108.8
H17A C17 H17B 107.7
C29 O2 H2O 109.5
C18 N3 C26 116.5(3)
C31 N4 C30 113.9(3)
C31 N4 H3N 108.8
C30 N4 H3N 108.8
C31 N4 H4N 108.8
C30 N4 H4N 108.8
H3N N4 H4N 107.7
N3 C18 C19 125.5(4)
N3 C18 C28 114.2(3)
C19 C18 C28 120.2(4)
C20 C19 C18 118.7(4)
C20 C19 H19 120.6
C18 C19 H19 120.6
C19 C20 C21 118.3(3)
C19 C20 C29 120.0(3)
C21 C20 C29 121.6(3)
C20 C21 C26 118.2(3)
C20 C21 C22 123.3(3)
C26 C21 C22 118.6(3)
C23 C22 C21 120.5(4)
C23 C22 H22 119.7
C21 C22 H22 119.7
C22 C23 C24 121.1(4)
C22 C23 H23 119.5
C24 C23 H23 119.5
C25 C24 C23 120.3(4)
C25 C24 H24 119.9
C23 C24 H24 119.9
C24 C25 C26 120.6(4)
C24 C25 C27 119.7(4)
C26 C25 C27 119.5(4)
N3 C26 C21 122.8(3)
N3 C26 C25 118.3(3)
C21 C26 C25 119.0(4)
F7 C27 F8 106.4(4)
F7 C27 F9 106.4(4)
F8 C27 F9 106.3(4)
F7 C27 C25 113.1(4)
F8 C27 C25 112.3(4)
F9 C27 C25 111.9(4)
F10 C28 F11 106.5(3)
F10 C28 F12 106.9(4)
F11 C28 F12 106.1(4)
F10 C28 C18 113.3(4)
F11 C28 C18 111.2(3)
F12 C28 C18 112.4(3)
O2 C29 C20 113.2(3)
O2 C29 C30 106.1(3)
C20 C29 C30 111.4(3)
O2 C29 H29 108.7
C20 C29 H29 108.7
C30 C29 H29 108.7
N4 C30 C34 110.5(3)
N4 C30 C29 106.5(3)
C34 C30 C29 113.2(3)
N4 C30 H30 108.9
C34 C30 H30 108.9
C29 C30 H30 108.9
N4 C31 C32 109.5(3)
N4 C31 H31A 109.8
C32 C31 H31A 109.8
N4 C31 H31B 109.8
C32 C31 H31B 109.8
H31A C31 H31B 108.2
C31 C32 C33 110.3(3)
C31 C32 H32A 109.6
C33 C32 H32A 109.6
C31 C32 H32B 109.6
C33 C32 H32B 109.6
H32A C32 H32B 108.1
C32 C33 C34 110.5(3)
C32 C33 H33A 109.5
C34 C33 H33A 109.5
C32 C33 H33B 109.5
C34 C33 H33B 109.5
H33A C33 H33B 108.1
C30 C34 C33 112.3(3)
C30 C34 H34A 109.1
C33 C34 H34A 109.1
C30 C34 H34B 109.1
C33 C34 H34B 109.1
H34A C34 H34B 107.9
C36 O5 C38 117.4(3)
O3 C35 O4 125.0(4)
O3 C35 C36 117.9(3)
O4 C35 C36 117.1(3)
O5 C36 C39 112.1(3)
O5 C36 C37 108.6(3)
C39 C36 C37 113.8(3)
O5 C36 C35 105.3(3)
C39 C36 C35 110.9(3)
C37 C36 C35 105.7(3)
F14 C37 F15 107.1(3)
F14 C37 F13 106.4(3)
F15 C37 F13 106.3(3)
F14 C37 C36 113.1(3)
F15 C37 C36 110.7(3)
F13 C37 C36 112.8(3)
O5 C38 H38A 109.5
O5 C38 H38B 109.5
H38A C38 H38B 109.5
O5 C38 H38C 109.5
H38A C38 H38C 109.5
H38B C38 H38C 109.5
C40 C39 C44 118.6(4)
C40 C39 C36 125.5(3)
C44 C39 C36 115.9(3)
C41 C40 C39 120.0(4)
C41 C40 H40 120.0
C39 C40 H40 120.0
C40 C41 C42 120.9(4)
C40 C41 H41 119.5
C42 C41 H41 119.5
C43 C42 C41 119.3(4)
C43 C42 H42 120.4
C41 C42 H42 120.4
C42 C43 C44 120.1(4)
C42 C43 H43 120.0
C44 C43 H43 120.0
C43 C44 C39 121.1(4)
C43 C44 H44 119.4
C39 C44 H44 119.4
C46 O8 C48 118.7(3)
O6 C45 O7 125.9(3)
O6 C45 C46 118.9(3)
O7 C45 C46 115.1(3)
O8 C46 C49 113.5(3)
O8 C46 C47 101.2(3)
C49 C46 C47 108.7(3)
O8 C46 C45 110.8(3)
C49 C46 C45 111.4(3)
C47 C46 C45 110.9(3)
F16 C47 F17 107.7(3)
F16 C47 F18 106.7(3)
F17 C47 F18 106.4(3)
F16 C47 C46 111.2(3)
F17 C47 C46 113.0(3)
F18 C47 C46 111.4(3)
O8 C48 H48A 109.5
O8 C48 H48B 109.5
H48A C48 H48B 109.5
O8 C48 H48C 109.5
H48A C48 H48C 109.5
H48B C48 H48C 109.5
C54 C49 C50 119.7(4)
C54 C49 C46 120.8(3)
C50 C49 C46 119.5(3)
C49 C50 C51 120.1(4)
C49 C50 H50 119.9
C51 C50 H50 119.9
C52 C51 C50 120.0(4)
C52 C51 H51 120.0
C50 C51 H51 120.0
C51 C52 C53 119.9(4)
C51 C52 H52 120.1
C53 C52 H52 120.1
C52 C53 C54 120.4(4)
C52 C53 H53 119.8
C54 C53 H53 119.8
C49 C54 C53 119.9(4)
C49 C54 H54 120.0
C53 C54 H54 120.0

loop_
_geom_bond_atom_site_label_1
_geom_bond_atom_site_label_2
_geom_bond_distance
F1 C10 1.339(5)
F2 C10 1.339(5)
F3 C10 1.330(5)
F4 C11 1.323(5)
F5 C11 1.343(5)
F6 C11 1.346(5)
O1 C12 1.410(4)
O1 H1O 0.8400
N1 C1 1.310(5)
N1 C9 1.367(5)
N2 C13 1.502(5)
N2 C14 1.502(5)
N2 H1N 0.9100
N2 H2N 0.9100
C1 C2 1.401(6)
C1 C11 1.510(6)
C2 C3 1.374(6)
C2 H2 0.9500
C3 C4 1.427(5)
C3 C12 1.528(5)
C4 C5 1.411(6)
C4 C9 1.429(5)
C5 C6 1.369(6)
C5 H5 0.9500
C6 C7 1.405(6)
C6 H6 0.9500
C7 C8 1.356(6)
C7 H7 0.9500
C8 C9 1.423(5)
C8 C10 1.514(6)
C12 C13 1.540(5)
C12 H12 1.0000
C13 C17 1.527(5)
C13 H13 1.0000
C14 C15 1.527(6)
C14 H14A 0.9900
C14 H14B 0.9900
C15 C16 1.518(6)
C15 H15A 0.9900
C15 H15B 0.9900
C16 C17 1.532(5)
C16 H16A 0.9900
C16 H16B 0.9900
C17 H17A 0.9900
C17 H17B 0.9900
F7 C27 1.335(5)
F8 C27 1.340(6)
F9 C27 1.340(5)
F10 C28 1.332(5)
F11 C28 1.347(5)
F12 C28 1.346(5)
O2 C29 1.417(4)
O2 H2O 0.8400
N3 C18 1.318(5)
N3 C26 1.363(5)
N4 C31 1.498(5)
N4 C30 1.500(5)
N4 H3N 0.9100
N4 H4N 0.9100
C18 C19 1.403(5)
C18 C28 1.507(6)
C19 C20 1.370(5)
C19 H19 0.9500
C20 C21 1.421(5)
C20 C29 1.518(5)
C21 C26 1.420(5)
C21 C22 1.433(5)
C22 C23 1.361(6)
C22 H22 0.9500
C23 C24 1.406(6)
C23 H23 0.9500
C24 C25 1.368(6)
C24 H24 0.9500
C25 C26 1.429(6)
C25 C27 1.502(6)
C29 C30 1.539(5)
C29 H29 1.0000
C30 C34 1.531(5)
C30 H30 1.0000
C31 C32 1.509(6)
C31 H31A 0.9900
C31 H31B 0.9900
C32 C33 1.530(6)
C32 H32A 0.9900
C32 H32B 0.9900
C33 C34 1.534(5)
C33 H33A 0.9900
C33 H33B 0.9900
C34 H34A 0.9900
C34 H34B 0.9900
F13 C37 1.347(5)
F14 C37 1.339(5)
F15 C37 1.339(5)
O3 C35 1.231(5)
O4 C35 1.255(5)
O5 C36 1.420(4)
O5 C38 1.446(5)
C35 C36 1.582(5)
C36 C39 1.521(5)
C36 C37 1.537(5)
C38 H38A 0.9800
C38 H38B 0.9800
C38 H38C 0.9800
C39 C40 1.392(6)
C39 C44 1.389(5)
C40 C41 1.391(6)
C40 H40 0.9500
C41 C42 1.381(6)
C41 H41 0.9500
C42 C43 1.383(6)
C42 H42 0.9500
C43 C44 1.387(6)
C43 H43 0.9500
C44 H44 0.9500
F16 C47 1.341(4)
F17 C47 1.338(5)
F18 C47 1.340(4)
O6 C45 1.239(5)
O7 C45 1.257(4)
O8 C46 1.425(4)
O8 C48 1.437(5)
C45 C46 1.571(5)
C46 C49 1.531(5)
C46 C47 1.535(5)
C48 H48A 0.9800
C48 H48B 0.9800
C48 H48C 0.9800
C49 C54 1.383(5)
C49 C50 1.389(5)
C50 C51 1.395(6)
C50 H50 0.9500
C51 C52 1.374(7)
C51 H51 0.9500
C52 C53 1.386(7)
C52 H52 0.9500
C53 C54 1.388(6)
C53 H53 0.9500
C54 H54 0.9500

loop_
_geom_hbond_atom_site_label_D
_geom_hbond_atom_site_label_H
_geom_hbond_atom_site_label_A
_geom_hbond_site_symmetry_A
_geom_hbond_distance_DH
_geom_hbond_distance_HA
_geom_hbond_distance_DA
_geom_hbond_angle_DHA
O1 H1O O3 1_555 0.84 1.84 2.615(3) 153
O1 H1O O5 1_555 0.84 2.49 3.146(3) 135
O2 H2O O6 1_655 0.84 1.92 2.738(3) 165
N2 H1N O1 1_555 0.92 2.24 2.677(3) 108
N2 H1N O7 1_556 0.92 2.10 2.817(3) 134
N2 H2N O3 1_655 0.92 2.38 3.028(3) 127
N2 H2N O4 1_655 0.92 2.03 2.938(3) 169
N4 H3N O2 1_555 0.92 2.33 2.734(3) 106
N4 H3N O4 1_654 0.92 2.12 2.849(3) 136
N4 H4N O7 1_555 0.92 1.84 2.756(3) 171
C13 H13 F5 1_655 1.00 2.38 3.192(4) 137

loop_
_geom_torsion_atom_site_label_1
_geom_torsion_atom_site_label_2
_geom_torsion_atom_site_label_3
_geom_torsion_atom_site_label_4
_geom_torsion
C9 N1 C1 C2 -1.2(6)
C9 N1 C1 C11 -178.0(3)
N1 C1 C2 C3 -0.3(6)
C11 C1 C2 C3 176.2(4)
C1 C2 C3 C4 0.7(6)
C1 C2 C3 C12 -179.4(3)
C2 C3 C4 C5 179.1(4)
C12 C3 C4 C5 -0.9(6)
C2 C3 C4 C9 0.5(6)
C12 C3 C4 C9 -179.5(4)
C9 C4 C5 C6 0.3(7)
C3 C4 C5 C6 -178.2(4)
C4 C5 C6 C7 0.2(8)
C5 C6 C7 C8 -0.8(8)
C6 C7 C8 C9 0.7(7)
C6 C7 C8 C10 -180.0(4)
C1 N1 C9 C8 -178.0(4)
C1 N1 C9 C4 2.4(6)
C7 C8 C9 N1 -179.8(4)
C10 C8 C9 N1 0.9(6)
C7 C8 C9 C4 -0.2(6)
C10 C8 C9 C4 -179.5(4)
C5 C4 C9 N1 179.2(4)
C3 C4 C9 N1 -2.1(6)
C5 C4 C9 C8 -0.4(6)
C3 C4 C9 C8 178.3(4)
C7 C8 C10 F3 118.6(5)
C9 C8 C10 F3 -62.1(5)
C7 C8 C10 F1 -1.4(6)
C9 C8 C10 F1 177.9(4)
C7 C8 C10 F2 -120.2(5)
C9 C8 C10 F2 59.1(5)
N1 C1 C11 F4 -43.3(5)
C2 C1 C11 F4 139.7(4)
N1 C1 C11 F5 -165.5(4)
C2 C1 C11 F5 17.5(5)
N1 C1 C11 F6 76.6(4)
C2 C1 C11 F6 -100.4(4)
C2 C3 C12 O1 -17.1(5)
C4 C3 C12 O1 162.9(3)
C2 C3 C12 C13 100.5(4)
C4 C3 C12 C13 -79.6(4)
C14 N2 C13 C17 50.8(4)
C14 N2 C13 C12 173.6(3)
O1 C12 C13 N2 -57.5(4)
C3 C12 C13 N2 -179.4(3)
O1 C12 C13 C17 63.8(4)
C3 C12 C13 C17 -58.0(4)
C13 N2 C14 C15 -57.5(4)
N2 C14 C15 C16 59.8(4)
C14 C15 C16 C17 -57.8(4)
N2 C13 C17 C16 -47.7(4)
C12 C13 C17 C16 -166.0(3)
C15 C16 C17 C13 52.4(4)
C26 N3 C18 C19 -0.1(6)
C26 N3 C18 C28 178.3(4)
N3 C18 C19 C20 1.3(6)
C28 C18 C19 C20 -177.0(4)
C18 C19 C20 C21 -1.6(6)
C18 C19 C20 C29 -179.6(3)
C19 C20 C21 C26 1.0(5)
C29 C20 C21 C26 178.9(3)
C19 C20 C21 C22 -176.8(4)
C29 C20 C21 C22 1.1(6)
C20 C21 C22 C23 178.7(4)
C26 C21 C22 C23 1.0(6)
C21 C22 C23 C24 0.0(7)
C22 C23 C24 C25 -0.3(8)
C23 C24 C25 C26 -0.4(7)
C23 C24 C25 C27 -177.7(4)
C18 N3 C26 C21 -0.7(6)
C18 N3 C26 C25 179.0(4)
C20 C21 C26 N3 0.2(6)
C22 C21 C26 N3 178.1(4)
C20 C21 C26 C25 -179.5(4)
C22 C21 C26 C25 -1.6(6)
C24 C25 C26 N3 -178.3(4)
C27 C25 C26 N3 -1.1(6)
C24 C25 C26 C21 1.4(6)
C27 C25 C26 C21 178.6(4)
C24 C25 C27 F7 -122.0(5)
C26 C25 C27 F7 60.7(6)
C24 C25 C27 F8 117.5(5)
C26 C25 C27 F8 -59.8(5)
C24 C25 C27 F9 -1.9(6)
C26 C25 C27 F9 -179.2(4)
N3 C18 C28 F10 41.5(5)
C19 C18 C28 F10 -140.0(4)
N3 C18 C28 F11 -78.4(5)
C19 C18 C28 F11 100.1(4)
N3 C18 C28 F12 162.9(4)
C19 C18 C28 F12 -18.7(6)
C19 C20 C29 O2 14.4(5)
C21 C20 C29 O2 -163.5(3)
C19 C20 C29 C30 -105.1(4)
C21 C20 C29 C30 77.0(4)
C31 N4 C30 C34 -53.8(4)
C31 N4 C30 C29 -177.1(3)
O2 C29 C30 N4 59.2(3)
C20 C29 C30 N4 -177.2(3)
O2 C29 C30 C34 -62.4(4)
C20 C29 C30 C34 61.3(4)
C30 N4 C31 C32 58.5(4)
N4 C31 C32 C33 -59.2(4)
C31 C32 C33 C34 57.5(4)
N4 C30 C34 C33 50.6(4)
C29 C30 C34 C33 169.9(3)
C32 C33 C34 C30 -53.4(4)
C38 O5 C36 C39 -55.4(4)
C38 O5 C36 C37 71.1(4)
C38 O5 C36 C35 -176.1(3)
O3 C35 C36 O5 -18.6(5)
O4 C35 C36 O5 162.9(3)
O3 C35 C36 C39 -140.0(4)
O4 C35 C36 C39 41.4(5)
O3 C35 C36 C37 96.2(4)
O4 C35 C36 C37 -82.3(4)
O5 C36 C37 F14 170.4(3)
C39 C36 C37 F14 -64.1(4)
C35 C36 C37 F14 57.8(4)
O5 C36 C37 F15 50.1(4)
C39 C36 C37 F15 175.7(3)
C35 C36 C37 F15 -62.4(4)
O5 C36 C37 F13 -68.8(4)
C39 C36 C37 F13 56.7(4)
C35 C36 C37 F13 178.6(3)
O5 C36 C39 C40 132.9(4)
C37 C36 C39 C40 9.2(5)
C35 C36 C39 C40 -109.8(4)
O5 C36 C39 C44 -46.5(4)
C37 C36 C39 C44 -170.1(3)
C35 C36 C39 C44 70.9(4)
C44 C39 C40 C41 1.4(6)
C36 C39 C40 C41 -177.9(4)
C39 C40 C41 C42 0.7(6)
C40 C41 C42 C43 -1.6(7)
C41 C42 C43 C44 0.5(6)
C42 C43 C44 C39 1.6(6)
C40 C39 C44 C43 -2.5(6)
C36 C39 C44 C43 176.9(4)
C48 O8 C46 C49 59.0(4)
C48 O8 C46 C47 175.3(3)
C48 O8 C46 C45 -67.1(4)
O6 C45 C46 O8 -112.9(4)
O7 C45 C46 O8 65.1(4)
O6 C45 C46 C49 119.8(4)
O7 C45 C46 C49 -62.2(4)
O6 C45 C46 C47 -1.4(5)
O7 C45 C46 C47 176.5(3)
O8 C46 C47 F16 178.8(3)
C49 C46 C47 F16 -61.5(4)
C45 C46 C47 F16 61.3(4)
O8 C46 C47 F17 57.4(4)
C49 C46 C47 F17 177.2(3)
C45 C46 C47 F17 -60.1(4)
O8 C46 C47 F18 -62.3(4)
C49 C46 C47 F18 57.4(4)
C45 C46 C47 F18 -179.8(3)
O8 C46 C49 C54 -157.3(3)
C47 C46 C49 C54 91.0(4)
C45 C46 C49 C54 -31.4(5)
O8 C46 C49 C50 24.8(5)
C47 C46 C49 C50 -86.9(4)
C45 C46 C49 C50 150.6(3)
C54 C49 C50 C51 0.9(6)
C46 C49 C50 C51 178.8(4)
C49 C50 C51 C52 -1.4(7)
C50 C51 C52 C53 0.5(7)
C51 C52 C53 C54 0.9(6)
C50 C49 C54 C53 0.5(6)
C46 C49 C54 C53 -177.4(3)
C52 C53 C54 C49 -1.4(6)

_cod_database_fobs_code 2241700
